data_7126676
loop_
_publ_author_name
'Ohki, Yasuhiro'
'Ishihara, Kodai'
'Yaoi, Moeko'
'Tada, Mizuki'
'Sameera, W. M. C.'
'Cramer, Roger E.'

_publ_section_title
;
 A dinuclear Mo<sub>2</sub>H<sub>8</sub> complex supported by bulky
 C<sub>5</sub>H<sub>2</sub><sup>t</sup>Bu<sub>3</sub> ligands.
;
_journal_issue 58
_journal_name_full 'Chemical communications (Cambridge, England)'
_journal_page_first 8035
_journal_page_last 8038
_journal_paper_doi 10.1039/d0cc03274c
_journal_volume 56
_journal_year 2020
_chemical_formula_moiety 'C37 H73 Mo2'
_chemical_formula_sum 'C37 H73 Mo2'
_chemical_formula_weight 709.86
_space_group_crystal_system triclinic
_space_group_IT_number 2
_space_group_name_Hall '-P 1'
_space_group_name_H-M_alt 'P -1'
_atom_sites_solution_hydrogens geom
_atom_sites_solution_primary direct
_atom_sites_solution_secondary difmap
_audit_update_record
;
2020-03-13 deposited with the CCDC.	2020-06-09 downloaded from the CCDC.
;
_cell_angle_alpha 97.004(2)
_cell_angle_beta 91.791(2)
_cell_angle_gamma 113.348(3)
_cell_formula_units_Z 2
_cell_length_a 9.4411(6)
_cell_length_b 9.8160(7)
_cell_length_c 22.4360(14)
_cell_measurement_reflns_used 5052
_cell_measurement_temperature 123
_cell_measurement_theta_max 27.50
_cell_measurement_theta_min 3.10
_cell_volume 1887.5(2)
_computing_cell_refinement 'CrystalClear-SM Expert 2.1 b29'
_computing_data_collection 'CrystalClear-SM Expert 2.1 b29 (Rigaku, 2013)'
_computing_data_reduction 'CrystalClear-SM Expert 2.1 b29'
_computing_molecular_graphics 'CrystalStructure 4.2'
_computing_publication_material 'CrystalStructure 4.2 (Rigaku, 2015)'
_computing_structure_refinement 'SHELXL97 (Sheldrick, 2008)'
_computing_structure_solution 'Il Milione (Burla, et al., 2007)'
_diffrn_ambient_temperature 123
_diffrn_detector_area_resol_mean 5.811
_diffrn_measured_fraction_theta_full 0.986
_diffrn_measured_fraction_theta_max 0.986
_diffrn_measurement_device_type 'Rigaku XtaLAB P200'
_diffrn_measurement_method \w
_diffrn_radiation_type 'Mo K\a'
_diffrn_radiation_wavelength 0.71075
_diffrn_reflns_av_R_equivalents 0.0378
_diffrn_reflns_Laue_measured_fraction_full 0.000
_diffrn_reflns_Laue_measured_fraction_max 0.000
_diffrn_reflns_limit_h_max 12
_diffrn_reflns_limit_h_min -12
_diffrn_reflns_limit_k_max 12
_diffrn_reflns_limit_k_min -12
_diffrn_reflns_limit_l_max 29
_diffrn_reflns_limit_l_min -29
_diffrn_reflns_number 62357
_diffrn_reflns_point_group_measured_fraction_full 0.000
_diffrn_reflns_point_group_measured_fraction_max 0.000
_diffrn_reflns_theta_full 27.520
_diffrn_reflns_theta_max 27.520
_diffrn_reflns_theta_min 3.056
_diffrn_standards_number 0
_exptl_absorpt_coefficient_mu 0.685
_exptl_absorpt_correction_T_max 0.934
_exptl_absorpt_correction_T_min 0.831
_exptl_absorpt_correction_type multi-scan
_exptl_absorpt_process_details 'REQAB (Rigaku, 1998)'
_exptl_crystal_colour black
_exptl_crystal_density_diffrn 1.249
_exptl_crystal_density_method 'not measured'
_exptl_crystal_description prism
_exptl_crystal_F_000 758.00
_exptl_crystal_size_max 0.100
_exptl_crystal_size_mid 0.100
_exptl_crystal_size_min 0.100
_refine_diff_density_max 0.37
_refine_diff_density_min -0.38
_refine_ls_extinction_method none
_refine_ls_goodness_of_fit_ref 1.064
_refine_ls_hydrogen_treatment mixed
_refine_ls_number_parameters 400
_refine_ls_number_reflns 8570
_refine_ls_number_restraints 0
_refine_ls_R_factor_all 0.0201
_refine_ls_R_factor_gt 0.0184
_refine_ls_shift/su_max 0.004
_refine_ls_structure_factor_coef Fsqd
_refine_ls_weighting_details 'w = 1/[\s^2^(Fo^2^)+(0.0308P)^2^+0.2124P] where P=(Fo^2^+2Fc^2^)/3'
_refine_ls_weighting_scheme calc
_refine_ls_wR_factor_gt 0.0522
_refine_ls_wR_factor_ref 0.0527
_reflns_number_gt 7777
_reflns_number_total 8570
_reflns_threshold_expression F^2^>2.0\s(F^2^)
_cod_data_source_file d0cc03274c2.cif
_cod_data_source_block ishihara61
_cod_depositor_comments 'Adding full bibliography for 7126676--7126680.cif.'
_cod_database_code 7126676

loop_
_space_group_symop_id
_space_group_symop_operation_xyz
1 +X,+Y,+Z
2 -X,-Y,-Z

loop_
_atom_site_label
_atom_site_type_symbol
_atom_site_fract_x
_atom_site_fract_y
_atom_site_fract_z
_atom_site_U_iso_or_equiv
_atom_site_adp_type
_atom_site_occupancy
_atom_site_symmetry_multiplicity
_atom_site_calc_flag
_atom_site_refinement_flags
_atom_site_disorder_assembly
_atom_site_disorder_group
Mo1 Mo 0.085140(11) 0.870065(11) 0.693613(4) 0.01539(4) Uani 1 1 d . . .
Mo2 Mo 0.251867(11) 0.963112(11) 0.794289(4) 0.01605(4) Uani 1 1 d . . .
C1 C -0.00844(15) 0.83224(15) 0.59291(5) 0.0171(2) Uani 1 1 d . . .
C2 C -0.08233(14) 0.68959(14) 0.61325(5) 0.0173(2) Uani 1 1 d . . .
C3 C 0.04088(14) 0.64556(14) 0.63040(5) 0.0176(2) Uani 1 1 d . . .
C4 C 0.18283(15) 0.76315(14) 0.61881(6) 0.0179(2) Uani 1 1 d . . .
C5 C 0.15425(14) 0.87906(14) 0.59587(5) 0.0168(2) Uani 1 1 d . . .
C6 C -0.25974(15) 0.60621(15) 0.60379(6) 0.0213(3) Uani 1 1 d . . .
C7 C -0.29863(17) 0.51079(17) 0.54061(6) 0.0281(3) Uani 1 1 d . . .
H7A H -0.2516 0.4378 0.5392 0.034 Uiso 1 1 calc R . .
H7B H -0.2577 0.5764 0.5101 0.034 Uiso 1 1 calc R . .
H7C H -0.4112 0.4577 0.5325 0.034 Uiso 1 1 calc R . .
C8 C -0.33606(16) 0.71864(17) 0.60332(7) 0.0282(3) Uani 1 1 d . . .
H8A H -0.3119 0.7827 0.6425 0.034 Uiso 1 1 calc R . .
H8B H -0.4485 0.6638 0.5955 0.034 Uiso 1 1 calc R . .
H8C H -0.2963 0.7809 0.5716 0.034 Uiso 1 1 calc R . .
C9 C -0.33466(16) 0.50690(17) 0.65122(7) 0.0289(3) Uani 1 1 d . . .
H9A H -0.3059 0.5672 0.6913 0.035 Uiso 1 1 calc R . .
H9B H -0.2985 0.4258 0.6499 0.035 Uiso 1 1 calc R . .
H9C H -0.4475 0.4640 0.6429 0.035 Uiso 1 1 calc R . .
C10 C 0.04201(16) 0.50124(15) 0.65090(6) 0.0227(3) Uani 1 1 d . . .
C11 C -0.01665(19) 0.47392(17) 0.71322(7) 0.0305(3) Uani 1 1 d . . .
H11A H -0.0218 0.3763 0.7214 0.037 Uiso 1 1 calc R . .
H11B H -0.1200 0.4748 0.7139 0.037 Uiso 1 1 calc R . .
H11C H 0.0545 0.5532 0.7440 0.037 Uiso 1 1 calc R . .
C12 C 0.20856(18) 0.51056(17) 0.65472(7) 0.0313(3) Uani 1 1 d . . .
H12A H 0.2741 0.5976 0.6839 0.038 Uiso 1 1 calc R . .
H12B H 0.2487 0.5211 0.6150 0.038 Uiso 1 1 calc R . .
H12C H 0.2091 0.4190 0.6677 0.038 Uiso 1 1 calc R . .
C13 C -0.05146(18) 0.36381(16) 0.60361(7) 0.0293(3) Uani 1 1 d . . .
H13A H -0.1617 0.3440 0.6033 0.035 Uiso 1 1 calc R . .
H13B H -0.0358 0.2762 0.6138 0.035 Uiso 1 1 calc R . .
H13C H -0.0163 0.3838 0.5637 0.035 Uiso 1 1 calc R . .
C14 C 0.26979(15) 1.01156(15) 0.57024(6) 0.0198(2) Uani 1 1 d . . .
C15 C 0.43161(16) 1.06698(17) 0.60287(6) 0.0270(3) Uani 1 1 d . . .
H15A H 0.4672 0.9853 0.5990 0.032 Uiso 1 1 calc R . .
H15B H 0.4279 1.0998 0.6456 0.032 Uiso 1 1 calc R . .
H15C H 0.5034 1.1513 0.5849 0.032 Uiso 1 1 calc R . .
C16 C 0.21896(18) 1.14154(16) 0.57432(7) 0.0284(3) Uani 1 1 d . . .
H16A H 0.1234 1.1120 0.5482 0.034 Uiso 1 1 calc R . .
H16B H 0.3004 1.2286 0.5613 0.034 Uiso 1 1 calc R . .
H16C H 0.2005 1.1676 0.6161 0.034 Uiso 1 1 calc R . .
C17 C 0.27699(17) 0.95621(17) 0.50371(6) 0.0264(3) Uani 1 1 d . . .
H17A H 0.3071 0.8711 0.5011 0.032 Uiso 1 1 calc R . .
H17B H 0.3534 1.0376 0.4858 0.032 Uiso 1 1 calc R . .
H17C H 0.1750 0.9247 0.4819 0.032 Uiso 1 1 calc R . .
C18 C 0.43984(15) 1.01937(15) 0.87411(6) 0.0185(2) Uani 1 1 d . . .
C19 C 0.35890(14) 1.11361(14) 0.88913(5) 0.0171(2) Uani 1 1 d . . .
C20 C 0.38539(14) 1.21021(14) 0.84300(5) 0.0169(2) Uani 1 1 d . . .
C21 C 0.48220(14) 1.16946(14) 0.80271(6) 0.0179(2) Uani 1 1 d . . .
C22 C 0.51764(14) 1.05322(14) 0.82162(6) 0.0180(2) Uani 1 1 d . . .
C23 C 0.29105(15) 1.11350(15) 0.95064(6) 0.0212(3) Uani 1 1 d . . .
C24 C 0.42119(18) 1.22839(18) 0.99661(6) 0.0291(3) Uani 1 1 d . . .
H24A H 0.3850 1.2251 1.0371 0.035 Uiso 1 1 calc R . .
H24B H 0.4491 1.3293 0.9860 0.035 Uiso 1 1 calc R . .
H24C H 0.5121 1.2037 0.9959 0.035 Uiso 1 1 calc R . .
C25 C 0.24433(18) 0.95915(17) 0.97124(6) 0.0292(3) Uani 1 1 d . . .
H25A H 0.1965 0.9590 1.0094 0.035 Uiso 1 1 calc R . .
H25B H 0.3365 0.9379 0.9769 0.035 Uiso 1 1 calc R . .
H25C H 0.1702 0.8820 0.9406 0.035 Uiso 1 1 calc R . .
C26 C 0.14851(17) 1.15012(18) 0.95280(6) 0.0274(3) Uani 1 1 d . . .
H26A H 0.1760 1.2527 0.9443 0.033 Uiso 1 1 calc R . .
H26B H 0.1107 1.1415 0.9929 0.033 Uiso 1 1 calc R . .
H26C H 0.0672 1.0797 0.9225 0.033 Uiso 1 1 calc R . .
C27 C 0.34478(15) 1.34446(15) 0.83438(6) 0.0208(3) Uani 1 1 d . . .
C28 C 0.41363(17) 1.46813(15) 0.88901(6) 0.0261(3) Uani 1 1 d . . .
H28A H 0.3548 1.4367 0.9237 0.031 Uiso 1 1 calc R . .
H28B H 0.4079 1.5608 0.8795 0.031 Uiso 1 1 calc R . .
H28C H 0.5221 1.4859 0.8986 0.031 Uiso 1 1 calc R . .
C29 C 0.17086(17) 1.30416(17) 0.82348(7) 0.0274(3) Uani 1 1 d . . .
H29A H 0.1539 1.3956 0.8208 0.033 Uiso 1 1 calc R . .
H29B H 0.1176 1.2563 0.8570 0.033 Uiso 1 1 calc R . .
H29C H 0.1299 1.2349 0.7857 0.033 Uiso 1 1 calc R . .
C30 C 0.41913(18) 1.41311(16) 0.77919(6) 0.0285(3) Uani 1 1 d . . .
H30A H 0.3899 1.4959 0.7729 0.034 Uiso 1 1 calc R . .
H30B H 0.3828 1.3362 0.7434 0.034 Uiso 1 1 calc R . .
H30C H 0.5321 1.4509 0.7860 0.034 Uiso 1 1 calc R . .
C31 C 0.63567(15) 0.99626(15) 0.79755(6) 0.0220(3) Uani 1 1 d . . .
C32 C 0.78382(18) 1.0775(2) 0.83948(9) 0.0457(5) Uani 1 1 d . . .
H32A H 0.8640 1.0451 0.8251 0.055 Uiso 1 1 calc R . .
H32B H 0.7632 1.0537 0.8803 0.055 Uiso 1 1 calc R . .
H32C H 0.8193 1.1860 0.8399 0.055 Uiso 1 1 calc R . .
C33 C 0.6706(2) 1.0313(2) 0.73415(8) 0.0426(4) Uani 1 1 d . . .
H33A H 0.7123 1.1401 0.7345 0.051 Uiso 1 1 calc R . .
H33B H 0.5752 0.9833 0.7071 0.051 Uiso 1 1 calc R . .
H33C H 0.7470 0.9932 0.7199 0.051 Uiso 1 1 calc R . .
C34 C 0.5830(2) 0.82805(18) 0.79725(9) 0.0389(4) Uani 1 1 d . . .
H34A H 0.6633 0.7966 0.7822 0.047 Uiso 1 1 calc R . .
H34B H 0.4868 0.7745 0.7711 0.047 Uiso 1 1 calc R . .
H34C H 0.5651 0.8049 0.8383 0.047 Uiso 1 1 calc R . .
C35 C 0.0056(2) 0.5221(2) 0.96904(9) 0.0452(4) Uani 1 1 d . . .
H35A H 0.0702 0.6310 0.9728 0.054 Uiso 1 1 calc R . .
H35B H 0.0605 0.4694 0.9454 0.054 Uiso 1 1 calc R . .
C36 C -0.1443(2) 0.4904(2) 0.93408(9) 0.0487(5) Uani 1 1 d . . .
H36A H -0.1998 0.5429 0.9574 0.058 Uiso 1 1 calc R . .
H36B H -0.2090 0.3815 0.9297 0.058 Uiso 1 1 calc R . .
C37 C -0.1272(3) 0.5374(3) 0.87239(10) 0.0632(6) Uani 1 1 d . . .
H37A H -0.2284 0.5246 0.8544 0.076 Uiso 1 1 calc R . .
H37B H -0.0867 0.4752 0.8468 0.076 Uiso 1 1 calc R . .
H37C H -0.0553 0.6430 0.8758 0.076 Uiso 1 1 calc R . .
H1 H 0.019(2) 0.991(2) 0.6859(9) 0.044(5) Uiso 1 1 d . . .
H2 H -0.087(2) 0.830(2) 0.7115(9) 0.044(5) Uiso 1 1 d . . .
H3 H 0.126(2) 0.908(2) 0.8425(8) 0.035(5) Uiso 1 1 d . . .
H4 H 0.235(3) 0.812(2) 0.8175(10) 0.056(6) Uiso 1 1 d . . .
H5 H 0.085(2) 0.979(2) 0.7623(8) 0.037(5) Uiso 1 1 d . . .
H6 H 0.081(2) 0.792(2) 0.7606(9) 0.045(5) Uiso 1 1 d . . .
H7 H 0.235(2) 1.034(2) 0.7144(9) 0.046(6) Uiso 1 1 d . . .
H8 H 0.287(2) 0.854(2) 0.7439(8) 0.042(5) Uiso 1 1 d . . .
H9 H -0.0582(19) 0.8747(18) 0.5805(7) 0.018(4) Uiso 1 1 d . . .
H10 H 0.2789(19) 0.7644(17) 0.6267(7) 0.021(4) Uiso 1 1 d . . .
H11 H 0.444(2) 0.9554(19) 0.8951(8) 0.027(4) Uiso 1 1 d . . .
H12 H 0.522(2) 1.2142(19) 0.7704(8) 0.029(4) Uiso 1 1 d . . .

loop_
_atom_site_aniso_label
_atom_site_aniso_U_11
_atom_site_aniso_U_22
_atom_site_aniso_U_33
_atom_site_aniso_U_23
_atom_site_aniso_U_13
_atom_site_aniso_U_12
Mo1 0.01450(6) 0.01522(6) 0.01411(6) -0.00074(4) -0.00031(4) 0.00447(4)
Mo2 0.01497(6) 0.01508(6) 0.01472(6) -0.00011(4) -0.00103(4) 0.00335(4)
C1 0.0180(6) 0.0182(6) 0.0151(5) 0.0010(5) -0.0014(4) 0.0080(5)
C2 0.0172(6) 0.0175(6) 0.0140(5) -0.0015(4) -0.0021(4) 0.0049(5)
C3 0.0197(6) 0.0152(6) 0.0157(5) -0.0021(4) -0.0024(4) 0.0064(5)
C4 0.0167(6) 0.0185(6) 0.0176(6) -0.0026(5) -0.0006(4) 0.0078(5)
C5 0.0177(6) 0.0168(6) 0.0139(5) -0.0012(4) 0.0003(4) 0.0058(5)
C6 0.0160(6) 0.0213(6) 0.0216(6) 0.0017(5) -0.0023(5) 0.0030(5)
C7 0.0242(7) 0.0285(7) 0.0243(7) -0.0022(6) -0.0082(5) 0.0056(6)
C8 0.0171(6) 0.0305(8) 0.0362(8) 0.0034(6) -0.0010(5) 0.0095(6)
C9 0.0202(6) 0.0289(7) 0.0308(7) 0.0066(6) 0.0020(5) 0.0020(6)
C10 0.0262(7) 0.0152(6) 0.0251(6) 0.0001(5) -0.0052(5) 0.0079(5)
C11 0.0407(8) 0.0222(7) 0.0262(7) 0.0068(6) -0.0042(6) 0.0097(6)
C12 0.0318(8) 0.0216(7) 0.0420(8) -0.0005(6) -0.0100(6) 0.0148(6)
C13 0.0350(8) 0.0169(7) 0.0324(7) -0.0042(6) -0.0078(6) 0.0097(6)
C14 0.0190(6) 0.0186(6) 0.0187(6) 0.0011(5) 0.0027(5) 0.0047(5)
C15 0.0194(6) 0.0290(7) 0.0249(7) 0.0030(6) 0.0018(5) 0.0022(6)
C16 0.0318(7) 0.0195(7) 0.0339(7) 0.0072(6) 0.0089(6) 0.0090(6)
C17 0.0287(7) 0.0277(7) 0.0191(6) 0.0019(5) 0.0044(5) 0.0078(6)
C18 0.0185(6) 0.0166(6) 0.0183(6) 0.0025(5) -0.0034(5) 0.0053(5)
C19 0.0161(5) 0.0165(6) 0.0151(5) 0.0001(4) -0.0028(4) 0.0036(5)
C20 0.0165(6) 0.0149(6) 0.0159(5) -0.0001(4) -0.0023(4) 0.0037(5)
C21 0.0167(6) 0.0167(6) 0.0169(6) 0.0021(5) -0.0002(4) 0.0033(5)
C22 0.0150(5) 0.0162(6) 0.0191(6) -0.0011(5) -0.0021(4) 0.0037(5)
C23 0.0228(6) 0.0248(7) 0.0155(6) 0.0023(5) 0.0008(5) 0.0094(5)
C24 0.0312(7) 0.0351(8) 0.0168(6) -0.0026(6) -0.0039(5) 0.0114(6)
C25 0.0357(8) 0.0326(8) 0.0208(6) 0.0104(6) 0.0066(6) 0.0133(6)
C26 0.0255(7) 0.0340(8) 0.0242(7) 0.0054(6) 0.0058(5) 0.0132(6)
C27 0.0239(6) 0.0160(6) 0.0217(6) 0.0020(5) -0.0015(5) 0.0077(5)
C28 0.0303(7) 0.0173(6) 0.0281(7) -0.0016(5) -0.0019(6) 0.0086(5)
C29 0.0272(7) 0.0258(7) 0.0314(7) 0.0030(6) -0.0047(6) 0.0137(6)
C30 0.0387(8) 0.0210(7) 0.0266(7) 0.0075(6) 0.0017(6) 0.0119(6)
C31 0.0192(6) 0.0212(6) 0.0252(6) 0.0004(5) 0.0011(5) 0.0085(5)
C32 0.0215(7) 0.0580(11) 0.0518(10) -0.0214(9) -0.0076(7) 0.0193(8)
C33 0.0564(11) 0.0551(11) 0.0373(9) 0.0153(8) 0.0231(8) 0.0407(10)
C34 0.0323(8) 0.0266(8) 0.0628(11) 0.0080(8) 0.0086(8) 0.0164(7)
C35 0.0398(10) 0.0449(10) 0.0500(11) 0.0137(8) 0.0115(8) 0.0136(8)
C36 0.0463(10) 0.0549(12) 0.0451(10) 0.0031(9) 0.0092(8) 0.0215(9)
C37 0.0497(12) 0.0774(16) 0.0555(13) 0.0193(12) 0.0026(10) 0.0157(12)

loop_
_atom_type_symbol
_atom_type_description
_atom_type_scat_dispersion_real
_atom_type_scat_dispersion_imag
_atom_type_scat_source
Mo Mo -1.6832 0.6857
;
International Tables for Crystallography
(Vol. C, Tables 4.2.6.8 and 6.1.1.4)
;
C C 0.0033 0.0016
;
International Tables for Crystallography
(Vol. C, Tables 4.2.6.8 and 6.1.1.4)
;
H H 0.0000 0.0000
;
International Tables for Crystallography
(Vol. C, Table 6.1.1.4)
;

loop_
_geom_angle_atom_site_label_1
_geom_angle_atom_site_label_2
_geom_angle_atom_site_label_3
_geom_angle
_geom_angle_site_symmetry_1
_geom_angle_site_symmetry_3
_geom_angle_publ_flag
C4 Mo1 C5 35.97(5) . . ?
C4 Mo1 C1 58.37(4) . . ?
C5 Mo1 C1 35.50(4) . . ?
C4 Mo1 C3 36.13(4) . . ?
C5 Mo1 C3 60.70(4) . . ?
C1 Mo1 C3 59.01(4) . . ?
C4 Mo1 C2 59.19(4) . . ?
C5 Mo1 C2 60.07(4) . . ?
C1 Mo1 C2 35.34(4) . . ?
C3 Mo1 C2 35.60(4) . . ?
C4 Mo1 Mo2 115.18(3) . . ?
C5 Mo1 Mo2 130.72(3) . . ?
C1 Mo1 Mo2 164.71(3) . . ?
C3 Mo1 Mo2 125.43(3) . . ?
C2 Mo1 Mo2 156.60(3) . . ?
C4 Mo1 H1 124.6(7) . . ?
C5 Mo1 H1 88.9(7) . . ?
C1 Mo1 H1 72.5(7) . . ?
C3 Mo1 H1 129.2(7) . . ?
C2 Mo1 H1 94.8(7) . . ?
Mo2 Mo1 H1 105.3(7) . . ?
C4 Mo1 H2 131.8(7) . . ?
C5 Mo1 H2 123.8(7) . . ?
C1 Mo1 H2 88.4(7) . . ?
C3 Mo1 H2 98.2(7) . . ?
C2 Mo1 H2 73.4(7) . . ?
Mo2 Mo1 H2 104.5(7) . . ?
H1 Mo1 H2 64.4(10) . . ?
C4 Mo1 H5 157.8(6) . . ?
C5 Mo1 H5 144.5(6) . . ?
C1 Mo1 H5 138.8(6) . . ?
C3 Mo1 H5 154.7(6) . . ?
C2 Mo1 H5 142.8(6) . . ?
Mo2 Mo1 H5 44.0(6) . . ?
H1 Mo1 H5 66.6(9) . . ?
H2 Mo1 H5 69.5(9) . . ?
C4 Mo1 H6 111.9(7) . . ?
C5 Mo1 H6 147.7(7) . . ?
C1 Mo1 H6 147.2(7) . . ?
C3 Mo1 H6 94.1(7) . . ?
C2 Mo1 H6 111.9(7) . . ?
Mo2 Mo1 H6 46.6(6) . . ?
H1 Mo1 H6 123.4(10) . . ?
H2 Mo1 H6 76.6(9) . . ?
H5 Mo1 H6 62.1(8) . . ?
C4 Mo1 H7 100.8(7) . . ?
C5 Mo1 H7 88.7(7) . . ?
C1 Mo1 H7 113.6(7) . . ?
C3 Mo1 H7 136.1(7) . . ?
C2 Mo1 H7 147.8(7) . . ?
Mo2 Mo1 H7 52.1(7) . . ?
H1 Mo1 H7 75.5(10) . . ?
H2 Mo1 H7 125.6(10) . . ?
H5 Mo1 H7 61.3(9) . . ?
H6 Mo1 H7 98.7(9) . . ?
C21 Mo2 C18 58.08(4) . . ?
C21 Mo2 C22 35.60(4) . . ?
C18 Mo2 C22 35.17(4) . . ?
C21 Mo2 C20 36.06(4) . . ?
C18 Mo2 C20 59.05(4) . . ?
C22 Mo2 C20 60.35(4) . . ?
C21 Mo2 C19 59.11(4) . . ?
C18 Mo2 C19 35.41(4) . . ?
C22 Mo2 C19 59.77(4) . . ?
C20 Mo2 C19 35.73(4) . . ?
C21 Mo2 Mo1 119.70(3) . . ?
C18 Mo2 Mo1 165.88(3) . . ?
C22 Mo2 Mo1 134.09(3) . . ?
C20 Mo2 Mo1 128.82(3) . . ?
C19 Mo2 Mo1 158.01(3) . . ?
C21 Mo2 H3 130.2(6) . . ?
C18 Mo2 H3 86.6(6) . . ?
C22 Mo2 H3 121.8(6) . . ?
C20 Mo2 H3 97.2(6) . . ?
C19 Mo2 H3 71.7(6) . . ?
Mo1 Mo2 H3 102.7(6) . . ?
C21 Mo2 H4 123.0(8) . . ?
C18 Mo2 H4 71.4(8) . . ?
C22 Mo2 H4 87.6(8) . . ?
C20 Mo2 H4 128.3(8) . . ?
C19 Mo2 H4 94.1(8) . . ?
Mo1 Mo2 H4 102.8(8) . . ?
H3 Mo2 H4 64.8(10) . . ?
C21 Mo2 H5 117.4(6) . . ?
C18 Mo2 H5 150.5(6) . . ?
C22 Mo2 H5 152.7(6) . . ?
C20 Mo2 H5 99.3(6) . . ?
C19 Mo2 H5 115.3(6) . . ?
Mo1 Mo2 H5 43.6(6) . . ?
H3 Mo2 H5 75.9(9) . . ?
H4 Mo2 H5 119.6(10) . . ?
C21 Mo2 H6 160.6(6) . . ?
C18 Mo2 H6 134.8(6) . . ?
C22 Mo2 H6 142.7(6) . . ?
C20 Mo2 H6 156.8(6) . . ?
C19 Mo2 H6 140.3(6) . . ?
Mo1 Mo2 H6 43.5(6) . . ?
H3 Mo2 H6 69.1(9) . . ?
H4 Mo2 H6 64.0(10) . . ?
H5 Mo2 H6 59.9(8) . . ?
C21 Mo2 H7 80.1(6) . . ?
C18 Mo2 H7 137.6(6) . . ?
C22 Mo2 H7 105.2(6) . . ?
C20 Mo2 H7 91.9(6) . . ?
C19 Mo2 H7 127.5(6) . . ?
Mo1 Mo2 H7 40.5(6) . . ?
H3 Mo2 H7 130.3(9) . . ?
H4 Mo2 H7 137.6(10) . . ?
H5 Mo2 H7 54.4(8) . . ?
H6 Mo2 H7 84.1(8) . . ?
C21 Mo2 H8 99.7(7) . . ?
C18 Mo2 H8 105.4(7) . . ?
C22 Mo2 H8 83.4(7) . . ?
C20 Mo2 H8 135.7(7) . . ?
C19 Mo2 H8 140.4(7) . . ?
Mo1 Mo2 H8 60.5(7) . . ?
H3 Mo2 H8 124.7(10) . . ?
H4 Mo2 H8 68.6(10) . . ?
H5 Mo2 H8 104.0(9) . . ?
H6 Mo2 H8 64.6(9) . . ?
H7 Mo2 H8 72.8(9) . . ?
C5 C1 C2 111.39(11) . . ?
C5 C1 Mo1 71.41(7) . . ?
C2 C1 Mo1 74.57(7) . . ?
C5 C1 H9 127.3(12) . . ?
C2 C1 H9 121.3(12) . . ?
Mo1 C1 H9 123.3(11) . . ?
C1 C2 C3 106.12(11) . . ?
C1 C2 C6 119.60(11) . . ?
C3 C2 C6 133.34(12) . . ?
C1 C2 Mo1 70.09(7) . . ?
C3 C2 Mo1 70.62(7) . . ?
C6 C2 Mo1 132.00(9) . . ?
C4 C3 C2 106.26(11) . . ?
C4 C3 C10 120.33(11) . . ?
C2 C3 C10 133.12(11) . . ?
C4 C3 Mo1 69.39(7) . . ?
C2 C3 Mo1 73.78(7) . . ?
C10 C3 Mo1 125.84(8) . . ?
C5 C4 C3 111.07(11) . . ?
C5 C4 Mo1 73.11(7) . . ?
C3 C4 Mo1 74.48(7) . . ?
C5 C4 H10 124.7(10) . . ?
C3 C4 H10 124.2(10) . . ?
Mo1 C4 H10 117.6(10) . . ?
C1 C5 C4 105.16(11) . . ?
C1 C5 C14 126.92(11) . . ?
C4 C5 C14 127.21(11) . . ?
C1 C5 Mo1 73.09(7) . . ?
C4 C5 Mo1 70.92(7) . . ?
C14 C5 Mo1 127.86(8) . . ?
C9 C6 C2 115.48(11) . . ?
C9 C6 C8 106.47(12) . . ?
C2 C6 C8 110.42(11) . . ?
C9 C6 C7 109.94(12) . . ?
C2 C6 C7 107.08(11) . . ?
C8 C6 C7 107.19(11) . . ?
C6 C7 H7A 109.5 . . ?
C6 C7 H7B 109.5 . . ?
H7A C7 H7B 109.5 . . ?
C6 C7 H7C 109.5 . . ?
H7A C7 H7C 109.5 . . ?
H7B C7 H7C 109.5 . . ?
C6 C8 H8A 109.5 . . ?
C6 C8 H8B 109.5 . . ?
H8A C8 H8B 109.5 . . ?
C6 C8 H8C 109.5 . . ?
H8A C8 H8C 109.5 . . ?
H8B C8 H8C 109.5 . . ?
C6 C9 H9A 109.5 . . ?
C6 C9 H9B 109.5 . . ?
H9A C9 H9B 109.5 . . ?
C6 C9 H9C 109.5 . . ?
H9A C9 H9C 109.5 . . ?
H9B C9 H9C 109.5 . . ?
C11 C10 C12 106.46(12) . . ?
C11 C10 C13 109.96(12) . . ?
C12 C10 C13 105.90(12) . . ?
C11 C10 C3 114.17(11) . . ?
C12 C10 C3 109.57(11) . . ?
C13 C10 C3 110.39(11) . . ?
C10 C11 H11A 109.5 . . ?
C10 C11 H11B 109.5 . . ?
H11A C11 H11B 109.5 . . ?
C10 C11 H11C 109.5 . . ?
H11A C11 H11C 109.5 . . ?
H11B C11 H11C 109.5 . . ?
C10 C12 H12A 109.5 . . ?
C10 C12 H12B 109.5 . . ?
H12A C12 H12B 109.5 . . ?
C10 C12 H12C 109.5 . . ?
H12A C12 H12C 109.5 . . ?
H12B C12 H12C 109.5 . . ?
C10 C13 H13A 109.5 . . ?
C10 C13 H13B 109.5 . . ?
H13A C13 H13B 109.5 . . ?
C10 C13 H13C 109.5 . . ?
H13A C13 H13C 109.5 . . ?
H13B C13 H13C 109.5 . . ?
C5 C14 C16 111.30(11) . . ?
C5 C14 C15 111.57(11) . . ?
C16 C14 C15 108.86(12) . . ?
C5 C14 C17 106.83(11) . . ?
C16 C14 C17 109.54(11) . . ?
C15 C14 C17 108.67(11) . . ?
C14 C15 H15A 109.5 . . ?
C14 C15 H15B 109.5 . . ?
H15A C15 H15B 109.5 . . ?
C14 C15 H15C 109.5 . . ?
H15A C15 H15C 109.5 . . ?
H15B C15 H15C 109.5 . . ?
C14 C16 H16A 109.5 . . ?
C14 C16 H16B 109.5 . . ?
H16A C16 H16B 109.5 . . ?
C14 C16 H16C 109.5 . . ?
H16A C16 H16C 109.5 . . ?
H16B C16 H16C 109.5 . . ?
C14 C17 H17A 109.5 . . ?
C14 C17 H17B 109.5 . . ?
H17A C17 H17B 109.5 . . ?
C14 C17 H17C 109.5 . . ?
H17A C17 H17C 109.5 . . ?
H17B C17 H17C 109.5 . . ?
C22 C18 C19 111.34(11) . . ?
C22 C18 Mo2 72.60(7) . . ?
C19 C18 Mo2 73.93(7) . . ?
C22 C18 H11 124.5(12) . . ?
C19 C18 H11 124.0(12) . . ?
Mo2 C18 H11 123.3(12) . . ?
C18 C19 C20 106.31(11) . . ?
C18 C19 C23 119.09(11) . . ?
C20 C19 C23 133.64(12) . . ?
C18 C19 Mo2 70.66(7) . . ?
C20 C19 Mo2 71.05(7) . . ?
C23 C19 Mo2 131.28(9) . . ?
C21 C20 C19 105.92(11) . . ?
C21 C20 C27 120.06(11) . . ?
C19 C20 C27 133.73(11) . . ?
C21 C20 Mo2 69.90(7) . . ?
C19 C20 Mo2 73.22(7) . . ?
C27 C20 Mo2 125.73(8) . . ?
C22 C21 C20 111.24(11) . . ?
C22 C21 Mo2 73.95(7) . . ?
C20 C21 Mo2 74.04(7) . . ?
C22 C21 H12 122.8(11) . . ?
C20 C21 H12 125.9(11) . . ?
Mo2 C21 H12 121.9(11) . . ?
C18 C22 C21 105.17(11) . . ?
C18 C22 C31 126.68(12) . . ?
C21 C22 C31 127.36(12) . . ?
C18 C22 Mo2 72.23(7) . . ?
C21 C22 Mo2 70.45(7) . . ?
C31 C22 Mo2 129.49(9) . . ?
C26 C23 C25 106.50(12) . . ?
C26 C23 C19 115.70(11) . . ?
C25 C23 C19 110.31(11) . . ?
C26 C23 C24 109.39(12) . . ?
C25 C23 C24 107.56(11) . . ?
C19 C23 C24 107.13(11) . . ?
C23 C24 H24A 109.5 . . ?
C23 C24 H24B 109.5 . . ?
H24A C24 H24B 109.5 . . ?
C23 C24 H24C 109.5 . . ?
H24A C24 H24C 109.5 . . ?
H24B C24 H24C 109.5 . . ?
C23 C25 H25A 109.5 . . ?
C23 C25 H25B 109.5 . . ?
H25A C25 H25B 109.5 . . ?
C23 C25 H25C 109.5 . . ?
H25A C25 H25C 109.5 . . ?
H25B C25 H25C 109.5 . . ?
C23 C26 H26A 109.5 . . ?
C23 C26 H26B 109.5 . . ?
H26A C26 H26B 109.5 . . ?
C23 C26 H26C 109.5 . . ?
H26A C26 H26C 109.5 . . ?
H26B C26 H26C 109.5 . . ?
C29 C27 C28 109.66(12) . . ?
C29 C27 C30 106.41(11) . . ?
C28 C27 C30 106.58(11) . . ?
C29 C27 C20 114.23(11) . . ?
C28 C27 C20 109.96(11) . . ?
C30 C27 C20 109.68(11) . . ?
C27 C28 H28A 109.5 . . ?
C27 C28 H28B 109.5 . . ?
H28A C28 H28B 109.5 . . ?
C27 C28 H28C 109.5 . . ?
H28A C28 H28C 109.5 . . ?
H28B C28 H28C 109.5 . . ?
C27 C29 H29A 109.5 . . ?
C27 C29 H29B 109.5 . . ?
H29A C29 H29B 109.5 . . ?
C27 C29 H29C 109.5 . . ?
H29A C29 H29C 109.5 . . ?
H29B C29 H29C 109.5 . . ?
C27 C30 H30A 109.5 . . ?
C27 C30 H30B 109.5 . . ?
H30A C30 H30B 109.5 . . ?
C27 C30 H30C 109.5 . . ?
H30A C30 H30C 109.5 . . ?
H30B C30 H30C 109.5 . . ?
C22 C31 C33 111.50(11) . . ?
C22 C31 C34 112.23(12) . . ?
C33 C31 C34 108.83(13) . . ?
C22 C31 C32 106.81(11) . . ?
C33 C31 C32 108.76(14) . . ?
C34 C31 C32 108.60(13) . . ?
C31 C32 H32A 109.5 . . ?
C31 C32 H32B 109.5 . . ?
H32A C32 H32B 109.5 . . ?
C31 C32 H32C 109.5 . . ?
H32A C32 H32C 109.5 . . ?
H32B C32 H32C 109.5 . . ?
C31 C33 H33A 109.5 . . ?
C31 C33 H33B 109.5 . . ?
H33A C33 H33B 109.5 . . ?
C31 C33 H33C 109.5 . . ?
H33A C33 H33C 109.5 . . ?
H33B C33 H33C 109.5 . . ?
C31 C34 H34A 109.5 . . ?
C31 C34 H34B 109.5 . . ?
H34A C34 H34B 109.5 . . ?
C31 C34 H34C 109.5 . . ?
H34A C34 H34C 109.5 . . ?
H34B C34 H34C 109.5 . . ?
C36 C35 C35 116.3(2) . 2_567 ?
C36 C35 H35A 108.2 . . ?
C35 C35 H35A 108.2 2_567 . ?
C36 C35 H35B 108.2 . . ?
C35 C35 H35B 108.2 2_567 . ?
H35A C35 H35B 107.4 . . ?
C35 C36 C37 114.33(17) . . ?
C35 C36 H36A 108.7 . . ?
C37 C36 H36A 108.7 . . ?
C35 C36 H36B 108.7 . . ?
C37 C36 H36B 108.7 . . ?
H36A C36 H36B 107.6 . . ?
C36 C37 H37A 109.5 . . ?
C36 C37 H37B 109.5 . . ?
H37A C37 H37B 109.5 . . ?
C36 C37 H37C 109.5 . . ?
H37A C37 H37C 109.5 . . ?
H37B C37 H37C 109.5 . . ?

loop_
_geom_bond_atom_site_label_1
_geom_bond_atom_site_label_2
_geom_bond_distance
_geom_bond_site_symmetry_2
_geom_bond_publ_flag
Mo1 C4 2.2810(12) . ?
Mo1 C5 2.3094(12) . ?
Mo1 C1 2.3311(12) . ?
Mo1 C3 2.3480(12) . ?
Mo1 C2 2.3900(12) . ?
Mo1 Mo2 2.5591(2) . ?
Mo1 H1 1.567(19) . ?
Mo1 H2 1.59(2) . ?
Mo1 H5 1.766(18) . ?
Mo1 H6 1.763(19) . ?
Mo1 H7 1.66(2) . ?
Mo2 C21 2.2928(13) . ?
Mo2 C18 2.3334(12) . ?
Mo2 C22 2.3382(12) . ?
Mo2 C20 2.3474(12) . ?
Mo2 C19 2.3763(12) . ?
Mo2 H3 1.611(18) . ?
Mo2 H4 1.58(2) . ?
Mo2 H5 1.781(18) . ?
Mo2 H6 1.86(2) . ?
Mo2 H7 2.022(19) . ?
Mo2 H8 1.594(19) . ?
C1 C5 1.4147(17) . ?
C1 C2 1.4342(18) . ?
C1 H9 0.805(16) . ?
C2 C3 1.4489(17) . ?
C2 C6 1.5392(17) . ?
C3 C4 1.4370(18) . ?
C3 C10 1.5457(18) . ?
C4 C5 1.4176(18) . ?
C4 H10 0.913(16) . ?
C5 C14 1.5197(17) . ?
C6 C9 1.5287(19) . ?
C6 C8 1.5394(19) . ?
C6 C7 1.5468(19) . ?
C7 H7A 0.9800 . ?
C7 H7B 0.9800 . ?
C7 H7C 0.9800 . ?
C8 H8A 0.9800 . ?
C8 H8B 0.9800 . ?
C8 H8C 0.9800 . ?
C9 H9A 0.9800 . ?
C9 H9B 0.9800 . ?
C9 H9C 0.9800 . ?
C10 C11 1.535(2) . ?
C10 C12 1.537(2) . ?
C10 C13 1.5404(18) . ?
C11 H11A 0.9800 . ?
C11 H11B 0.9800 . ?
C11 H11C 0.9800 . ?
C12 H12A 0.9800 . ?
C12 H12B 0.9800 . ?
C12 H12C 0.9800 . ?
C13 H13A 0.9800 . ?
C13 H13B 0.9800 . ?
C13 H13C 0.9800 . ?
C14 C16 1.5252(19) . ?
C14 C15 1.5298(18) . ?
C14 C17 1.5380(18) . ?
C15 H15A 0.9800 . ?
C15 H15B 0.9800 . ?
C15 H15C 0.9800 . ?
C16 H16A 0.9800 . ?
C16 H16B 0.9800 . ?
C16 H16C 0.9800 . ?
C17 H17A 0.9800 . ?
C17 H17B 0.9800 . ?
C17 H17C 0.9800 . ?
C18 C22 1.4115(18) . ?
C18 C19 1.4330(18) . ?
C18 H11 0.842(18) . ?
C19 C20 1.4494(17) . ?
C19 C23 1.5394(17) . ?
C20 C21 1.4372(18) . ?
C20 C27 1.5423(18) . ?
C21 C22 1.4163(18) . ?
C21 H12 0.907(18) . ?
C22 C31 1.5178(18) . ?
C23 C26 1.5250(19) . ?
C23 C25 1.5355(19) . ?
C23 C24 1.5441(19) . ?
C24 H24A 0.9800 . ?
C24 H24B 0.9800 . ?
C24 H24C 0.9800 . ?
C25 H25A 0.9800 . ?
C25 H25B 0.9800 . ?
C25 H25C 0.9800 . ?
C26 H26A 0.9800 . ?
C26 H26B 0.9800 . ?
C26 H26C 0.9800 . ?
C27 C29 1.5327(19) . ?
C27 C28 1.5363(18) . ?
C27 C30 1.5373(19) . ?
C28 H28A 0.9800 . ?
C28 H28B 0.9800 . ?
C28 H28C 0.9800 . ?
C29 H29A 0.9800 . ?
C29 H29B 0.9800 . ?
C29 H29C 0.9800 . ?
C30 H30A 0.9800 . ?
C30 H30B 0.9800 . ?
C30 H30C 0.9800 . ?
C31 C33 1.520(2) . ?
C31 C34 1.523(2) . ?
C31 C32 1.526(2) . ?
C32 H32A 0.9800 . ?
C32 H32B 0.9800 . ?
C32 H32C 0.9800 . ?
C33 H33A 0.9800 . ?
C33 H33B 0.9800 . ?
C33 H33C 0.9800 . ?
C34 H34A 0.9800 . ?
C34 H34B 0.9800 . ?
C34 H34C 0.9800 . ?
C35 C36 1.495(3) . ?
C35 C35 1.500(4) 2_567 ?
C35 H35A 0.9900 . ?
C35 H35B 0.9900 . ?
C36 C37 1.505(3) . ?
C36 H36A 0.9900 . ?
C36 H36B 0.9900 . ?
C37 H37A 0.9800 . ?
C37 H37B 0.9800 . ?
C37 H37C 0.9800 . ?

loop_
_geom_torsion_atom_site_label_1
_geom_torsion_atom_site_label_2
_geom_torsion_atom_site_label_3
_geom_torsion_atom_site_label_4
_geom_torsion
_geom_torsion_site_symmetry_1
_geom_torsion_site_symmetry_2
_geom_torsion_site_symmetry_3
_geom_torsion_site_symmetry_4
_geom_torsion_publ_flag
C4 Mo1 Mo2 C21 70.44(5) . . . . ?
C5 Mo1 Mo2 C21 31.27(6) . . . . ?
C1 Mo1 Mo2 C21 9.00(13) . . . . ?
C3 Mo1 Mo2 C21 110.90(5) . . . . ?
C2 Mo1 Mo2 C21 140.62(9) . . . . ?
C4 Mo1 Mo2 C18 -6.43(14) . . . . ?
C5 Mo1 Mo2 C18 -45.59(14) . . . . ?
C1 Mo1 Mo2 C18 -67.86(19) . . . . ?
C3 Mo1 Mo2 C18 34.04(14) . . . . ?
C2 Mo1 Mo2 C18 63.76(16) . . . . ?
C4 Mo1 Mo2 C22 29.09(6) . . . . ?
C5 Mo1 Mo2 C22 -10.08(6) . . . . ?
C1 Mo1 Mo2 C22 -32.35(13) . . . . ?
C3 Mo1 Mo2 C22 69.55(6) . . . . ?
C2 Mo1 Mo2 C22 99.28(9) . . . . ?
C4 Mo1 Mo2 C20 113.09(5) . . . . ?
C5 Mo1 Mo2 C20 73.92(6) . . . . ?
C1 Mo1 Mo2 C20 51.65(13) . . . . ?
C3 Mo1 Mo2 C20 153.55(6) . . . . ?
C2 Mo1 Mo2 C20 -176.73(9) . . . . ?
C4 Mo1 Mo2 C19 150.89(9) . . . . ?
C5 Mo1 Mo2 C19 111.72(9) . . . . ?
C1 Mo1 Mo2 C19 89.45(15) . . . . ?
C3 Mo1 Mo2 C19 -168.65(9) . . . . ?
C2 Mo1 Mo2 C19 -138.93(12) . . . . ?
C4 Mo1 C1 C5 -39.34(7) . . . . ?
C3 Mo1 C1 C5 -81.90(8) . . . . ?
C2 Mo1 C1 C5 -119.47(11) . . . . ?
Mo2 Mo1 C1 C5 29.65(17) . . . . ?
C4 Mo1 C1 C2 80.13(8) . . . . ?
C5 Mo1 C1 C2 119.47(11) . . . . ?
C3 Mo1 C1 C2 37.56(7) . . . . ?
Mo2 Mo1 C1 C2 149.12(10) . . . . ?
C5 C1 C2 C3 0.58(14) . . . . ?
Mo1 C1 C2 C3 -61.83(8) . . . . ?
C5 C1 C2 C6 -169.81(11) . . . . ?
Mo1 C1 C2 C6 127.78(11) . . . . ?
C5 C1 C2 Mo1 62.41(9) . . . . ?
C4 Mo1 C2 C1 -77.61(8) . . . . ?
C5 Mo1 C2 C1 -35.68(7) . . . . ?
C3 Mo1 C2 C1 -116.13(11) . . . . ?
Mo2 Mo1 C2 C1 -160.08(7) . . . . ?
C4 Mo1 C2 C3 38.52(7) . . . . ?
C5 Mo1 C2 C3 80.45(8) . . . . ?
C1 Mo1 C2 C3 116.13(11) . . . . ?
Mo2 Mo1 C2 C3 -43.95(12) . . . . ?
C4 Mo1 C2 C6 170.00(13) . . . . ?
C5 Mo1 C2 C6 -148.07(13) . . . . ?
C1 Mo1 C2 C6 -112.39(15) . . . . ?
C3 Mo1 C2 C6 131.48(15) . . . . ?
Mo2 Mo1 C2 C6 87.53(14) . . . . ?
C1 C2 C3 C4 -0.70(13) . . . . ?
C6 C2 C3 C4 167.78(13) . . . . ?
Mo1 C2 C3 C4 -62.18(8) . . . . ?
C1 C2 C3 C10 -174.26(13) . . . . ?
C6 C2 C3 C10 -5.8(2) . . . . ?
Mo1 C2 C3 C10 124.27(14) . . . . ?
C1 C2 C3 Mo1 61.48(8) . . . . ?
C6 C2 C3 Mo1 -130.04(14) . . . . ?
C5 Mo1 C3 C4 36.37(7) . . . . ?
C1 Mo1 C3 C4 77.60(8) . . . . ?
C2 Mo1 C3 C4 114.89(10) . . . . ?
Mo2 Mo1 C3 C4 -84.88(7) . . . . ?
C4 Mo1 C3 C2 -114.89(10) . . . . ?
C5 Mo1 C3 C2 -78.52(8) . . . . ?
C1 Mo1 C3 C2 -37.29(7) . . . . ?
Mo2 Mo1 C3 C2 160.23(6) . . . . ?
C4 Mo1 C3 C10 113.20(13) . . . . ?
C5 Mo1 C3 C10 149.57(12) . . . . ?
C1 Mo1 C3 C10 -169.20(12) . . . . ?
C2 Mo1 C3 C10 -131.91(14) . . . . ?
Mo2 Mo1 C3 C10 28.32(12) . . . . ?
C2 C3 C4 C5 0.62(14) . . . . ?
C10 C3 C4 C5 175.17(11) . . . . ?
Mo1 C3 C4 C5 -64.52(9) . . . . ?
C2 C3 C4 Mo1 65.13(8) . . . . ?
C10 C3 C4 Mo1 -120.32(11) . . . . ?
C1 Mo1 C4 C5 38.80(7) . . . . ?
C3 Mo1 C4 C5 118.32(10) . . . . ?
C2 Mo1 C4 C5 80.38(8) . . . . ?
Mo2 Mo1 C4 C5 -125.41(6) . . . . ?
C5 Mo1 C4 C3 -118.32(10) . . . . ?
C1 Mo1 C4 C3 -79.51(8) . . . . ?
C2 Mo1 C4 C3 -37.94(7) . . . . ?
Mo2 Mo1 C4 C3 116.27(6) . . . . ?
C2 C1 C5 C4 -0.20(14) . . . . ?
Mo1 C1 C5 C4 64.13(8) . . . . ?
C2 C1 C5 C14 170.64(11) . . . . ?
Mo1 C1 C5 C14 -125.02(12) . . . . ?
C2 C1 C5 Mo1 -64.33(9) . . . . ?
C3 C4 C5 C1 -0.26(14) . . . . ?
Mo1 C4 C5 C1 -65.63(8) . . . . ?
C3 C4 C5 C14 -171.07(11) . . . . ?
Mo1 C4 C5 C14 123.56(12) . . . . ?
C3 C4 C5 Mo1 65.37(9) . . . . ?
C4 Mo1 C5 C1 113.23(11) . . . . ?
C3 Mo1 C5 C1 76.69(8) . . . . ?
C2 Mo1 C5 C1 35.53(7) . . . . ?
Mo2 Mo1 C5 C1 -170.09(6) . . . . ?
C1 Mo1 C5 C4 -113.23(11) . . . . ?
C3 Mo1 C5 C4 -36.53(7) . . . . ?
C2 Mo1 C5 C4 -77.70(8) . . . . ?
Mo2 Mo1 C5 C4 76.68(8) . . . . ?
C4 Mo1 C5 C14 -122.79(14) . . . . ?
C1 Mo1 C5 C14 123.99(14) . . . . ?
C3 Mo1 C5 C14 -159.32(12) . . . . ?
C2 Mo1 C5 C14 159.51(12) . . . . ?
Mo2 Mo1 C5 C14 -46.11(12) . . . . ?
C1 C2 C6 C9 -149.67(12) . . . . ?
C3 C2 C6 C9 43.1(2) . . . . ?
Mo1 C2 C6 C9 -60.57(17) . . . . ?
C1 C2 C6 C8 -28.84(16) . . . . ?
C3 C2 C6 C8 163.90(13) . . . . ?
Mo1 C2 C6 C8 60.27(15) . . . . ?
C1 C2 C6 C7 87.54(14) . . . . ?
C3 C2 C6 C7 -79.72(17) . . . . ?
Mo1 C2 C6 C7 176.64(10) . . . . ?
C4 C3 C10 C11 118.62(13) . . . . ?
C2 C3 C10 C11 -68.56(18) . . . . ?
Mo1 C3 C10 C11 33.23(16) . . . . ?
C4 C3 C10 C12 -0.66(17) . . . . ?
C2 C3 C10 C12 172.17(13) . . . . ?
Mo1 C3 C10 C12 -86.04(13) . . . . ?
C4 C3 C10 C13 -116.91(13) . . . . ?
C2 C3 C10 C13 55.91(19) . . . . ?
Mo1 C3 C10 C13 157.70(10) . . . . ?
C1 C5 C14 C16 34.54(17) . . . . ?
C4 C5 C14 C16 -156.58(13) . . . . ?
Mo1 C5 C14 C16 -62.54(14) . . . . ?
C1 C5 C14 C15 156.37(12) . . . . ?
C4 C5 C14 C15 -34.75(18) . . . . ?
Mo1 C5 C14 C15 59.28(15) . . . . ?
C1 C5 C14 C17 -85.00(15) . . . . ?
C4 C5 C14 C17 83.88(15) . . . . ?
Mo1 C5 C14 C17 177.92(9) . . . . ?
C21 Mo2 C18 C22 -38.82(7) . . . . ?
C20 Mo2 C18 C22 -81.35(8) . . . . ?
C19 Mo2 C18 C22 -119.16(11) . . . . ?
Mo1 Mo2 C18 C22 46.41(18) . . . . ?
C21 Mo2 C18 C19 80.34(8) . . . . ?
C22 Mo2 C18 C19 119.16(11) . . . . ?
C20 Mo2 C18 C19 37.81(7) . . . . ?
Mo1 Mo2 C18 C19 165.57(11) . . . . ?
C22 C18 C19 C20 0.94(14) . . . . ?
Mo2 C18 C19 C20 -62.53(8) . . . . ?
C22 C18 C19 C23 -169.31(11) . . . . ?
Mo2 C18 C19 C23 127.22(11) . . . . ?
C22 C18 C19 Mo2 63.46(9) . . . . ?
C21 Mo2 C19 C18 -77.19(8) . . . . ?
C22 Mo2 C19 C18 -35.61(7) . . . . ?
C20 Mo2 C19 C18 -115.80(10) . . . . ?
Mo1 Mo2 C19 C18 -170.66(7) . . . . ?
C21 Mo2 C19 C20 38.61(7) . . . . ?
C18 Mo2 C19 C20 115.80(10) . . . . ?
C22 Mo2 C19 C20 80.19(8) . . . . ?
Mo1 Mo2 C19 C20 -54.86(12) . . . . ?
C21 Mo2 C19 C23 170.64(13) . . . . ?
C18 Mo2 C19 C23 -112.17(14) . . . . ?
C22 Mo2 C19 C23 -147.78(13) . . . . ?
C20 Mo2 C19 C23 132.03(15) . . . . ?
Mo1 Mo2 C19 C23 77.17(15) . . . . ?
C18 C19 C20 C21 -0.39(13) . . . . ?
C23 C19 C20 C21 167.81(13) . . . . ?
Mo2 C19 C20 C21 -62.66(8) . . . . ?
C18 C19 C20 C27 -173.98(13) . . . . ?
C23 C19 C20 C27 -5.8(2) . . . . ?
Mo2 C19 C20 C27 123.76(14) . . . . ?
C18 C19 C20 Mo2 62.27(8) . . . . ?
C23 C19 C20 Mo2 -129.53(14) . . . . ?
C18 Mo2 C20 C21 77.08(8) . . . . ?
C22 Mo2 C20 C21 36.13(7) . . . . ?
C19 Mo2 C20 C21 114.55(10) . . . . ?
Mo1 Mo2 C20 C21 -88.59(7) . . . . ?
C21 Mo2 C20 C19 -114.55(10) . . . . ?
C18 Mo2 C20 C19 -37.47(7) . . . . ?
C22 Mo2 C20 C19 -78.42(8) . . . . ?
Mo1 Mo2 C20 C19 156.86(6) . . . . ?
C21 Mo2 C20 C27 113.20(13) . . . . ?
C18 Mo2 C20 C27 -169.73(12) . . . . ?
C22 Mo2 C20 C27 149.33(12) . . . . ?
C19 Mo2 C20 C27 -132.26(14) . . . . ?
Mo1 Mo2 C20 C27 24.61(12) . . . . ?
C19 C20 C21 C22 -0.27(14) . . . . ?
C27 C20 C21 C22 174.37(11) . . . . ?
Mo2 C20 C21 C22 -65.18(9) . . . . ?
C19 C20 C21 Mo2 64.91(8) . . . . ?
C27 C20 C21 Mo2 -120.44(11) . . . . ?
C18 Mo2 C21 C22 38.34(7) . . . . ?
C20 Mo2 C21 C22 118.32(10) . . . . ?
C19 Mo2 C21 C22 80.08(8) . . . . ?
Mo1 Mo2 C21 C22 -125.40(6) . . . . ?
C18 Mo2 C21 C20 -79.98(8) . . . . ?
C22 Mo2 C21 C20 -118.32(10) . . . . ?
C19 Mo2 C21 C20 -38.24(7) . . . . ?
Mo1 Mo2 C21 C20 116.27(6) . . . . ?
C19 C18 C22 C21 -1.09(14) . . . . ?
Mo2 C18 C22 C21 63.20(8) . . . . ?
C19 C18 C22 C31 169.28(12) . . . . ?
Mo2 C18 C22 C31 -126.44(13) . . . . ?
C19 C18 C22 Mo2 -64.28(9) . . . . ?
C20 C21 C22 C18 0.83(14) . . . . ?
Mo2 C21 C22 C18 -64.41(8) . . . . ?
C20 C21 C22 C31 -169.45(12) . . . . ?
Mo2 C21 C22 C31 125.30(12) . . . . ?
C20 C21 C22 Mo2 65.24(9) . . . . ?
C21 Mo2 C22 C18 113.92(11) . . . . ?
C20 Mo2 C22 C18 77.32(8) . . . . ?
C19 Mo2 C22 C18 35.85(7) . . . . ?
Mo1 Mo2 C22 C18 -165.76(6) . . . . ?
C18 Mo2 C22 C21 -113.92(11) . . . . ?
C20 Mo2 C22 C21 -36.60(7) . . . . ?
C19 Mo2 C22 C21 -78.07(8) . . . . ?
Mo1 Mo2 C22 C21 80.32(8) . . . . ?
C21 Mo2 C22 C31 -122.80(15) . . . . ?
C18 Mo2 C22 C31 123.28(15) . . . . ?
C20 Mo2 C22 C31 -159.41(13) . . . . ?
C19 Mo2 C22 C31 159.13(13) . . . . ?
Mo1 Mo2 C22 C31 -42.48(13) . . . . ?
C18 C19 C23 C26 -151.60(12) . . . . ?
C20 C19 C23 C26 41.4(2) . . . . ?
Mo2 C19 C23 C26 -62.52(16) . . . . ?
C18 C19 C23 C25 -30.66(16) . . . . ?
C20 C19 C23 C25 162.32(13) . . . . ?
Mo2 C19 C23 C25 58.43(15) . . . . ?
C18 C19 C23 C24 86.13(14) . . . . ?
C20 C19 C23 C24 -80.89(17) . . . . ?
Mo2 C19 C23 C24 175.22(10) . . . . ?
C21 C20 C27 C29 120.44(13) . . . . ?
C19 C20 C27 C29 -66.69(18) . . . . ?
Mo2 C20 C27 C29 34.61(16) . . . . ?
C21 C20 C27 C28 -115.79(13) . . . . ?
C19 C20 C27 C28 57.08(18) . . . . ?
Mo2 C20 C27 C28 158.39(9) . . . . ?
C21 C20 C27 C30 1.10(16) . . . . ?
C19 C20 C27 C30 173.97(13) . . . . ?
Mo2 C20 C27 C30 -84.72(13) . . . . ?
C18 C22 C31 C33 168.81(14) . . . . ?
C21 C22 C31 C33 -22.91(19) . . . . ?
Mo2 C22 C31 C33 71.89(16) . . . . ?
C18 C22 C31 C34 46.41(18) . . . . ?
C21 C22 C31 C34 -145.31(14) . . . . ?
Mo2 C22 C31 C34 -50.51(17) . . . . ?
C18 C22 C31 C32 -72.50(17) . . . . ?
C21 C22 C31 C32 95.78(17) . . . . ?
Mo2 C22 C31 C32 -169.42(12) . . . . ?
C35 C35 C36 C37 179.7(2) 2_567 . . . ?
